data_2009436
loop_
_publ_author_name
'Ganguly, S.'
'Mague, J.T.'
'Roundhill, D.M.'

_publ_section_title
;
 <i>cis</i>-Dichloro[1,2-bis(dicyclohexylphosphino)ethane]palladium(II)
;
_journal_issue 2
_journal_name_full 'Acta Crystallographica Section C'
_journal_page_first 217
_journal_page_last 219
_journal_paper_doi 10.1107/S0108270193007553
_journal_volume 50
_journal_year 1994
_chemical_formula_sum 'C26 H48 Cl2 P2 Pd'
_chemical_formula_weight 600.01
_space_group_IT_number 1
_space_group_name_Hall 'P 1'
_space_group_name_H-M_alt 'P 1'
_symmetry_cell_setting triclinic
_symmetry_space_group_name_Hall 'P 1'
_symmetry_space_group_name_H-M 'P 1'
_atom_type_scat_source IntTabIV
_cell_angle_alpha 93.231(8)
_cell_angle_beta 107.931(7)
_cell_angle_gamma 99.920(8)
_cell_formula_units_Z 1
_cell_length_a 7.3983(7)
_cell_length_b 9.4330(10)
_cell_length_c 10.8250(10)
_cell_measurement_reflns_used 25
_cell_measurement_temperature 298
_cell_measurement_theta_max 16.80
_cell_measurement_theta_min 12.05
_cell_volume 703.18(13)
_diffrn_measurement_device CAD-4
_diffrn_measurement_method \w/2\q
_diffrn_radiation_type MoK\a
_diffrn_radiation_wavelength 0.71073
_diffrn_reflns_limit_h_max 9
_diffrn_reflns_limit_h_min 0
_diffrn_reflns_limit_k_max 12
_diffrn_reflns_limit_k_min -12
_diffrn_reflns_limit_l_max 13
_diffrn_reflns_limit_l_min -13
_diffrn_reflns_number 3292
_diffrn_reflns_theta_max 27
_diffrn_standards_decay_% -2.1
_diffrn_standards_interval_time 120
_diffrn_standards_number 3
_exptl_absorpt_coefficient_mu 0.97
_exptl_absorpt_correction_T_max 0.997
_exptl_absorpt_correction_T_min 0.836
_exptl_absorpt_correction_type empirical
_exptl_crystal_colour 'Light yellow'
_exptl_crystal_density_diffrn 1.42
_exptl_crystal_description Plate
_exptl_crystal_size_max 0.33
_exptl_crystal_size_mid 0.30
_exptl_crystal_size_min 0.04
_refine_diff_density_max 0.371
_refine_diff_density_min -0.105
_refine_ls_extinction_method none
_refine_ls_goodness_of_fit_obs 1.068
_refine_ls_hydrogen_treatment noref
_refine_ls_number_parameters 277
_refine_ls_number_reflns 3114
_refine_ls_R_factor_obs 0.022
_refine_ls_shift/esd_max 0.05
_refine_ls_structure_factor_coef F
_refine_ls_weighting_details 'w = 4F/{[\s(I)]^2^ + (0.04F^2^)^2^}'
_refine_ls_weighting_scheme calc
_refine_ls_wR_factor_obs 0.030
_reflns_number_observed 3114
_reflns_number_total 3292
_reflns_observed_criterion I>=3\s(I)
_cod_data_source_file br1038.cif
_cod_data_source_block br1038_structure_1_of_1
_cod_depositor_comments
;
The following automatic conversions were performed:

'_refine_ls_weighting_scheme' value 'w = 4F/{[\s(I)]^2^ +
(0.04F^2^)^2^}' was changed to 'calc'. New tag
'_refine_ls_weighting_details' was created. The value of the new tag
was set to 'w = 4F/{[\s(I)]^2^ + (0.04F^2^)^2^}'.

Automatic conversion script
Id: cif_fix_values 3143 2015-03-26 13:38:13Z robertas 
;
_cod_original_cell_volume 703.2(3)
_cod_original_formula_sum 'C26 H48 Cl2 P2 Pd1'
_cod_database_code 2009436

loop_
_space_group_symop_id
_space_group_symop_operation_xyz
1 x,y,z

loop_
_atom_site_label
_atom_site_fract_x
_atom_site_fract_y
_atom_site_fract_z
Pd .210 .230 .320
Cl(1) -.00930(10) .36450(10) .19382(9)
Cl(2) .06070(10) .20530(10) .48442(8)
P(1) .34640(10) .22583(8) .16277(7)
P(2) .42720(10) .10535(8) .42837(7)
C(1) .5537(5) .0441(3) .3187(3)
C(2) .5672(5) .1493(4) .2198(3)
C(111) .1736(5) .1113(3) .0175(3)
C(112) .2625(6) .0715(5) -.0872(4)
C(113) .0998(7) -.0077(5) -.2102(4)
C(114) -.0126(7) -.1419(5) -.1801(4)
C(115) -.0964(7) -.1073(5) -.0738(4)
C(116) .0605(6) -.0255(4) .0500(4)
C(121) .4367(5) .3948(4) .1031(3)
C(122) .2890(6) .4462(4) -.0076(4)
C(123) .3804(7) .5832(4) -.0512(4)
C(124) .4723(8) .7017(4) .0592(5)
C(125) .6211(8) .6541(5) .1732(5)
C(126) .5330(6) .5157(4) .2179(4)
C(211) .3347(5) -.0603(3) .4897(3)
C(212) .4956(7) -.1417(4) .5528(4)
C(213) .4170(7) -.2694(4) .6157(4)
C(214) .2469(7) -.3719(4) .5134(5)
C(215) .0906(7) -.2919(4) .4478(5)
C(216) .1647(6) -.1636(4) .3856(4)
C(221) .6153(5) .2139(3) .5730(3)
C(222) .5515(6) .2206(5) .6945(3)
C(223) .7126(6) .3078(4) .8117(4)
C(224) .7810(6) .4594(4) .7823(4)
C(225) .8452(6) .4536(4) .6625(4)
C(226) .6856(6) .3663(4) .5440(3)
H(1A) .4844 -.0481 .2736
H(1B) .6808 .0366 .3696
H(2A) .6754 .2262 .2590
H(2B) .5849 .0998 .1468
H(111) .0845 .1712 -.0188
H(112A) .3511 .0099 -.0547
H(112B) .3287 .1571 -.1086
H(113A) .1557 -.0340 -.2741
H(113B) .0141 .0555 -.2436
H(114A) .0713 -.2078 -.1520
H(114B) -.1153 -.1851 -.2570
H(115A) -.1573 -.1952 -.0524
H(115B) -.1898 -.0489 -.1052
H(116A) .0009 .0011 .1115
H(116B) .1475 -.0868 .0864
H(121) .5295 .3714 .0654
H(122A) .1859 .4655 .0213
H(122B) .2395 .3722 -.0795
H(123A) .2826 .6154 -.1166
H(123B) .4766 .5615 -.0863
H(124A) .3742 .7297 .0891
H(124B) .5353 .7820 .0286
H(125A) .6661 .7291 .2442
H(125B) .7268 .6368 .1463
H(126A) .6326 .4835 .2820
H(126B) .4381 .5362 .2550
H(211) .2851 -.0274 .5549
H(212A) .5976 -.0773 .6179
H(212B) .5436 -.1771 .4877
H(213A) .3741 -.2337 .6833
H(213B) .5172 -.3207 .6514
H(214A) .1945 -.4468 .5550
H(214B) .2922 -.4130 .4492
H(215A) .0389 -.2575 .5112
H(215B) -.0088 -.3571 .3816
H(216A) .2080 -.1972 .3173
H(216B) .0630 -.1132 .3506
H(221) .7205 .1645 .5921
H(222A) .5178 .1248 .7145
H(222B) .4416 .2649 .6768
H(223A) .8188 .2594 .8334
H(223B) .6654 .3146 .8836
H(224A) .8869 .5084 .8550
H(224B) .6777 .5105 .7671
H(225A) .9555 .4096 .6805
H(225B) .8786 .5495 .6429
H(226A) .5794 .4147 .5210
H(226B) .7347 .3594 .4729

loop_
_geom_angle_atom_site_label_1
_geom_angle_atom_site_label_2
_geom_angle_atom_site_label_3
_geom_angle
_geom_angle_publ_flag
Cl(1) Pd Cl(2) 94.88(5) yes
Cl(1) Pd P(1) 88.93(5) yes
Cl(1) Pd P(2) 175.97(6) yes
Cl(2) Pd P(1) 173.47(6) yes
Cl(2) Pd P(2) 89.15(5) yes
P(1) Pd P(2) 87.05(5) yes
Pd P(1) C(2) 109.30(10) no
Pd P(1) C(111) 108.80(10) no
Pd P(1) C(121) 121.20(10) no
C(2) P(1) C(111) 109.4(2) no
C(2) P(1) C(121) 102.0(2) no
C(111) P(1) C(121) 105.7(2) no
Pd P(2) C(1) 109.10(10) no
Pd P(2) C(211) 117.20(10) no
Pd P(2) C(221) 113.20(10) no
C(1) P(2) C(211) 104.8(2) no
C(1) P(2) C(221) 107.0(2) no
C(211) P(2) C(221) 104.9(2) no
P(2) C(1) C(2) 111.4(3) no
P(1) C(2) C(1) 111.8(3) no
P(1) C(111) C(112) 114.2(3) no
P(1) C(111) C(116) 113.3(3) no
C(112) C(111) C(116) 110.2(3) no
C(111) C(112) C(113) 109.3(4) no
C(112) C(113) C(114) 111.4(4) no
C(113) C(114) C(115) 111.3(4) no
C(114) C(115) C(116) 111.8(4) no
C(111) C(116) C(115) 110.5(3) no
P(1) C(121) C(122) 115.6(3) no
P(1) C(121) C(126) 110.2(3) no
C(122) C(121) C(126) 111.0(3) no
C(121) C(122) C(123) 111.1(4) no
C(122) C(123) C(124) 112.1(4) no
C(123) C(124) C(125) 111.9(4) no
C(124) C(125) C(126) 111.4(4) no
C(121) C(126) C(125) 111.5(4) no
P(2) C(211) C(212) 112.1(3) no
P(2) C(211) C(216) 113.7(3) no
C(212) C(211) C(216) 110.3(3) no
C(211) C(212) C(213) 110.4(4) no
C(212) C(213) C(214) 110.2(4) no
C(213) C(214) C(215) 110.9(4) no
C(214) C(215) C(216) 112.8(4) no
C(211) C(216) C(215) 109.6(3) no
P(2) C(221) C(222) 113.3(3) no
P(2) C(221) C(226) 111.7(2) no
C(222) C(221) C(226) 110.5(3) no
C(221) C(222) C(223) 111.4(4) no
C(222) C(223) C(224) 111.3(3) no
C(223) C(224) C(225) 110.8(3) no
C(224) C(225) C(226) 111.7(4) no
C(221) C(226) C(225) 111.3(3) no

loop_
_geom_bond_atom_site_label_1
_geom_bond_atom_site_label_2
_geom_bond_distance
_geom_bond_publ_flag
Pd Cl(1) 2.3760(10) yes
Pd Cl(2) 2.3690(10) yes
Pd P(1) 2.2320(10) yes
Pd P(2) 2.2330(10) yes
P(1) C(2) 1.846(4) no
P(1) C(111) 1.835(4) no
P(1) C(121) 1.849(4) no
P(2) C(1) 1.846(4) no
P(2) C(211) 1.838(4) no
P(2) C(221) 1.850(3) no
C(1) C(2) 1.515(5) no
C(111) C(112) 1.535(5) no
C(111) C(116) 1.532(5) no
C(112) C(113) 1.540(6) no
C(113) C(114) 1.500(7) no
C(114) C(115) 1.511(7) no
C(115) C(116) 1.535(6) no
C(121) C(122) 1.519(5) no
C(121) C(126) 1.539(5) no
C(122) C(123) 1.522(6) no
C(123) C(124) 1.492(7) no
C(124) C(125) 1.527(7) no
C(125) C(126) 1.529(6) no
C(211) C(212) 1.532(6) no
C(211) C(216) 1.543(5) no
C(212) C(213) 1.532(6) no
C(213) C(214) 1.532(7) no
C(214) C(215) 1.506(8) no
C(215) C(216) 1.520(5) no
C(221) C(222) 1.529(5) no
C(221) C(226) 1.527(5) no
C(222) C(223) 1.523(5) no
C(223) C(224) 1.518(6) no
C(224) C(225) 1.513(6) no
C(225) C(226) 1.527(5) no
